data_7134035
loop_
_publ_author_name
'Yang, Eric S.'
'Goicoechea, Jose M.'

_publ_section_title
;
 Cyaphide Group Transfer from Covalent Metal Complexes: Contrasting
 Pathways to Transmetallation
;
_journal_name_full 'Chemical Communications'
_journal_paper_doi 10.1039/D4CC06131D
_journal_year 2025
_chemical_formula_moiety 'C57 H77 Au Ga N4 P, C7 H8'
_chemical_formula_sum 'C64 H85 Au Ga N4 P'
_chemical_formula_weight 1208.01
_chemical_name_systematic
;
 (IDipp)AuGa(CP)(NacNac)*tol
;
_space_group_crystal_system monoclinic
_space_group_IT_number 14
_space_group_name_Hall '-P 2yn'
_space_group_name_H-M_alt 'P 1 21/n 1'
_atom_sites_solution_hydrogens geom
_audit_creation_method SHELXL-2018/1
_audit_update_record
;
2024-11-14 deposited with the CCDC.	2024-12-06 downloaded from the CCDC.
;
_cell_angle_alpha 90
_cell_angle_beta 98.5020(10)
_cell_angle_gamma 90
_cell_formula_units_Z 4
_cell_length_a 12.71270(10)
_cell_length_b 22.9597(2)
_cell_length_c 21.0072(2)
_cell_measurement_reflns_used 39077
_cell_measurement_temperature 150(2)
_cell_measurement_theta_max 76.3950
_cell_measurement_theta_min 3.7990
_cell_volume 6064.20(9)
_computing_cell_refinement 'CrysAlisPro 1.171.42.57a (Rigaku OD, 2022)'
_computing_data_collection 'CrysAlisPro 1.171.42.57a (Rigaku OD, 2022)'
_computing_data_reduction 'CrysAlisPro 1.171.42.57a (Rigaku OD, 2022)'
_computing_structure_refinement 'SHELXL-2018/1 (Sheldrick, 2018)'
_computing_structure_solution 'SUPERFLIP (Palatinus, Chapius 2007)'
_diffrn_ambient_temperature 150(2)
_diffrn_detector 'CCD plate'
_diffrn_detector_area_resol_mean 10.5035
_diffrn_detector_type Atlas
_diffrn_measured_fraction_theta_full 1.000
_diffrn_measured_fraction_theta_max 0.993
_diffrn_measurement_device 'four-circle diffractometer'
_diffrn_measurement_device_type 'SuperNova, Dual, Cu at home/near, Atlas'
_diffrn_measurement_method '\w scans'
_diffrn_radiation_type CuK\a
_diffrn_radiation_wavelength 1.54184
_diffrn_reflns_av_R_equivalents 0.0353
_diffrn_reflns_av_unetI/netI 0.0228
_diffrn_reflns_Laue_measured_fraction_full 1.000
_diffrn_reflns_Laue_measured_fraction_max 0.993
_diffrn_reflns_limit_h_max 15
_diffrn_reflns_limit_h_min -15
_diffrn_reflns_limit_k_max 28
_diffrn_reflns_limit_k_min -28
_diffrn_reflns_limit_l_max 21
_diffrn_reflns_limit_l_min -26
_diffrn_reflns_number 67534
_diffrn_reflns_point_group_measured_fraction_full 1.000
_diffrn_reflns_point_group_measured_fraction_max 0.993
_diffrn_reflns_theta_full 67.684
_diffrn_reflns_theta_max 76.460
_diffrn_reflns_theta_min 3.831
_diffrn_source 'micro-focus sealed X-ray tube'
_diffrn_source_type 'SuperNova (Cu) X-ray Source'
_exptl_absorpt_coefficient_mu 5.572
_exptl_absorpt_correction_T_max 1.00000
_exptl_absorpt_correction_T_min 0.67050
_exptl_absorpt_correction_type multi-scan
_exptl_absorpt_process_details
;
CrysAlisPro 1.171.42.57a (Rigaku Oxford Diffraction, 2022)
Empirical absorption correction using spherical harmonics,
implemented in SCALE3 ABSPACK scaling algorithm.
;
_exptl_crystal_colour colourless
_exptl_crystal_density_diffrn 1.323
_exptl_crystal_description block
_exptl_crystal_F_000 2488
_exptl_crystal_size_max 0.220
_exptl_crystal_size_mid 0.200
_exptl_crystal_size_min 0.080
_refine_diff_density_max 0.555
_refine_diff_density_min -0.846
_refine_diff_density_rms 0.063
_refine_ls_extinction_method none
_refine_ls_goodness_of_fit_ref 1.059
_refine_ls_hydrogen_treatment constr
_refine_ls_matrix_type full
_refine_ls_number_parameters 728
_refine_ls_number_reflns 12642
_refine_ls_number_restraints 129
_refine_ls_restrained_S_all 1.056
_refine_ls_R_factor_all 0.0243
_refine_ls_R_factor_gt 0.0211
_refine_ls_shift/su_max 0.001
_refine_ls_shift/su_mean 0.000
_refine_ls_structure_factor_coef Fsqd
_refine_ls_weighting_details 'w=1/[\s^2^(Fo^2^)+(0.0248P)^2^+2.5763P] where P=(Fo^2^+2Fc^2^)/3'
_refine_ls_weighting_scheme calc
_refine_ls_wR_factor_gt 0.0505
_refine_ls_wR_factor_ref 0.0523
_reflns_Friedel_coverage 0.000
_reflns_number_gt 11600
_reflns_number_total 12642
_reflns_threshold_expression 'I > 2\s(I)'
_cod_data_source_file d4cc06131d2.cif
_cod_data_source_block ESY392
_cod_original_cell_volume 6064.19(9)
_cod_original_sg_symbol_H-M 'P 21/n'
_cod_database_code 7134035
_shelx_shelxl_version_number 2018/1
_shelx_space_group_comment
;
The symmetry employed for this shelxl refinement is uniquely defined
by the following loop, which should always be used as a source of
symmetry information in preference to the above space-group names.
They are only intended as comments.
;
_shelx_estimated_absorpt_t_min 0.374
_shelx_estimated_absorpt_t_max 0.664

loop_
_space_group_symop_operation_xyz
'x, y, z'
'-x+1/2, y+1/2, -z+1/2'
'-x, -y, -z'
'x-1/2, -y-1/2, z-1/2'

loop_
_atom_site_label
_atom_site_type_symbol
_atom_site_fract_x
_atom_site_fract_y
_atom_site_fract_z
_atom_site_U_iso_or_equiv
_atom_site_adp_type
_atom_site_occupancy
_atom_site_site_symmetry_order
_atom_site_calc_flag
_atom_site_refinement_flags_posn
_atom_site_refinement_flags_adp
_atom_site_refinement_flags_occupancy
_atom_site_disorder_assembly
_atom_site_disorder_group
Au1 Au 0.31987(2) 0.13218(2) 0.19871(2) 0.01819(3) Uani 1 1 d . . . . .
Ga1 Ga 0.29060(2) 0.23526(2) 0.18456(2) 0.01811(5) Uani 1 1 d . . . . .
N1 N 0.29074(13) -0.00263(7) 0.21684(7) 0.0203(3) Uani 1 1 d . . . . .
N2 N 0.43960(13) 0.02797(7) 0.26491(7) 0.0199(3) Uani 1 1 d . . . . .
N3 N 0.14521(13) 0.26750(7) 0.15287(7) 0.0193(3) Uani 1 1 d . . . . .
N4 N 0.35605(14) 0.27769(7) 0.11658(8) 0.0229(3) Uani 1 1 d . . . . .
C1 C 0.33015(16) 0.29137(9) 0.25885(9) 0.0243(4) Uani 1 1 d . . . . .
P1 P 0.36730(5) 0.33087(3) 0.31774(3) 0.03721(13) Uani 1 1 d . . . . .
C2 C 0.35222(15) 0.04589(8) 0.22435(8) 0.0183(3) Uani 1 1 d . . . . .
C3 C 0.33757(17) -0.04940(9) 0.25216(10) 0.0267(4) Uani 1 1 d . . . . .
H3 H 0.308950 -0.087418 0.254594 0.032 Uiso 1 1 calc R U . . .
C4 C 0.43196(17) -0.02985(9) 0.28230(10) 0.0253(4) Uani 1 1 d . . . . .
H4 H 0.483292 -0.051559 0.310097 0.030 Uiso 1 1 calc R U . . .
C5 C 0.19140(16) -0.00805(8) 0.17418(9) 0.0225(4) Uani 1 1 d . . . . .
C6 C 0.09719(17) 0.00159(9) 0.19839(10) 0.0266(4) Uani 1 1 d . . . . .
C7 C 0.00205(18) -0.00771(11) 0.15650(12) 0.0357(5) Uani 1 1 d . . . . .
H7 H -0.064059 -0.001377 0.171358 0.043 Uiso 1 1 calc R U . . .
C8 C 0.0032(2) -0.02593(11) 0.09394(12) 0.0377(5) Uani 1 1 d . . . . .
H8 H -0.061992 -0.032357 0.066347 0.045 Uiso 1 1 calc R U . . .
C9 C 0.0981(2) -0.03485(10) 0.07131(10) 0.0342(5) Uani 1 1 d . . . . .
H9 H 0.097460 -0.046930 0.028001 0.041 Uiso 1 1 calc R U . . .
C10 C 0.19504(18) -0.02651(9) 0.11065(10) 0.0264(4) Uani 1 1 d . . . . .
C11 C 0.09429(19) 0.02049(11) 0.26721(11) 0.0334(5) Uani 1 1 d . . . . .
H11 H 0.169163 0.022161 0.289860 0.040 Uiso 1 1 calc R U . . .
C12 C 0.0466(3) 0.08127(14) 0.26863(15) 0.0581(8) Uani 1 1 d . . . . .
H12A H 0.045171 0.092960 0.313360 0.087 Uiso 1 1 calc R U . . .
H12B H 0.089949 0.108915 0.248221 0.087 Uiso 1 1 calc R U . . .
H12C H -0.026056 0.081033 0.245212 0.087 Uiso 1 1 calc R U . . .
C13 C 0.0337(3) -0.02309(15) 0.30239(15) 0.0636(9) Uani 1 1 d . . . . .
H13A H 0.033008 -0.009833 0.346676 0.095 Uiso 1 1 calc R U . . .
H13B H -0.039556 -0.026318 0.280245 0.095 Uiso 1 1 calc R U . . .
H13C H 0.068458 -0.061210 0.302941 0.095 Uiso 1 1 calc R U . . .
C14 C 0.2995(2) -0.03622(10) 0.08556(11) 0.0333(5) Uani 1 1 d . . . . .
H14 H 0.356246 -0.039389 0.123811 0.040 Uiso 1 1 calc R U . . .
C15 C 0.3264(3) 0.01605(13) 0.04668(15) 0.0500(7) Uani 1 1 d . . . . .
H15A H 0.394067 0.009114 0.030817 0.075 Uiso 1 1 calc R U . . .
H15B H 0.269988 0.021931 0.010106 0.075 Uiso 1 1 calc R U . . .
H15C H 0.332614 0.050822 0.074031 0.075 Uiso 1 1 calc R U . . .
C16 C 0.3017(3) -0.09230(13) 0.04721(16) 0.0579(8) Uani 1 1 d . . . . .
H16A H 0.370907 -0.096165 0.032336 0.087 Uiso 1 1 calc R U . . .
H16B H 0.290396 -0.125589 0.074603 0.087 Uiso 1 1 calc R U . . .
H16C H 0.245299 -0.091274 0.010001 0.087 Uiso 1 1 calc R U . . .
C17 C 0.53470(17) 0.06162(9) 0.28461(10) 0.0272(4) Uani 1 1 d . . . . .
C18 C 0.5435(3) 0.09335(11) 0.34165(12) 0.0447(7) Uani 1 1 d . . . . .
C19 C 0.6432(4) 0.12038(13) 0.36098(18) 0.0754(14) Uani 1 1 d . . . . .
H19 H 0.653254 0.142841 0.399383 0.091 Uiso 1 1 calc R U . . .
C20 C 0.7257(3) 0.11520(17) 0.3261(2) 0.0848(16) Uani 1 1 d . . . . .
H20 H 0.792045 0.133275 0.340896 0.102 Uiso 1 1 calc R U . . .
C21 C 0.7126(2) 0.08415(16) 0.27030(19) 0.0646(10) Uani 1 1 d . . . . .
H21 H 0.770509 0.080694 0.246661 0.078 Uiso 1 1 calc R U . . .
C22 C 0.61637(19) 0.05736(11) 0.24706(13) 0.0378(5) Uani 1 1 d . . . . .
C23 C 0.4535(3) 0.09879(14) 0.38025(12) 0.0605(9) Uani 1 1 d . . . . .
H23 H 0.394805 0.071652 0.362703 0.073 Uiso 1 1 calc R U . A 1
C24 C 0.4073(12) 0.1567(4) 0.3959(6) 0.083(3) Uani 0.58(2) 1 d . . P B 1
H24A H 0.349711 0.150359 0.421364 0.124 Uiso 0.58(2) 1 calc R U P B 1
H24B H 0.462989 0.180546 0.420620 0.124 Uiso 0.58(2) 1 calc R U P B 1
H24C H 0.379343 0.176920 0.355852 0.124 Uiso 0.58(2) 1 calc R U P B 1
C25 C 0.5035(10) 0.0786(6) 0.4495(3) 0.071(3) Uani 0.58(2) 1 d . . P B 1
H25A H 0.449600 0.080824 0.478279 0.107 Uiso 0.58(2) 1 calc R U P B 1
H25B H 0.528690 0.038415 0.447746 0.107 Uiso 0.58(2) 1 calc R U P B 1
H25C H 0.563379 0.104094 0.465670 0.107 Uiso 0.58(2) 1 calc R U P B 1
C24A C 0.4373(10) 0.1679(5) 0.3782(6) 0.050(3) Uani 0.42(2) 1 d . . P B 2
H24D H 0.379480 0.178416 0.402155 0.076 Uiso 0.42(2) 1 calc R U P B 2
H24E H 0.503177 0.187000 0.397911 0.076 Uiso 0.42(2) 1 calc R U P B 2
H24F H 0.419453 0.180741 0.333450 0.076 Uiso 0.42(2) 1 calc R U P B 2
C25A C 0.4486(14) 0.0558(5) 0.4390(6) 0.060(4) Uani 0.42(2) 1 d . . P B 2
H25D H 0.385749 0.064809 0.459179 0.090 Uiso 0.42(2) 1 calc R U P B 2
H25E H 0.444196 0.015529 0.423436 0.090 Uiso 0.42(2) 1 calc R U P B 2
H25F H 0.512800 0.060601 0.470694 0.090 Uiso 0.42(2) 1 calc R U P B 2
C26 C 0.6025(2) 0.02583(15) 0.18282(14) 0.0502(7) Uani 1 1 d . . . . .
H26 H 0.527330 0.011598 0.175324 0.060 Uiso 1 1 calc R U . C 1
C27 C 0.616(2) 0.0627(7) 0.1263(6) 0.089(5) Uani 0.55(3) 1 d . . P D 1
H27A H 0.605430 0.038873 0.087229 0.134 Uiso 0.55(3) 1 calc R U P D 1
H27B H 0.563004 0.094176 0.122232 0.134 Uiso 0.55(3) 1 calc R U P D 1
H27C H 0.687412 0.079473 0.132338 0.134 Uiso 0.55(3) 1 calc R U P D 1
C28 C 0.6764(7) -0.0312(6) 0.1828(8) 0.079(4) Uani 0.55(3) 1 d . . P D 1
H28A H 0.667967 -0.055630 0.219973 0.118 Uiso 0.55(3) 1 calc R U P D 1
H28B H 0.655234 -0.053241 0.143081 0.118 Uiso 0.55(3) 1 calc R U P D 1
H28C H 0.750962 -0.019289 0.185466 0.118 Uiso 0.55(3) 1 calc R U P D 1
C27A C 0.5778(8) 0.0778(7) 0.1311(7) 0.050(3) Uani 0.45(3) 1 d . . P D 2
H27D H 0.510323 0.096464 0.136388 0.075 Uiso 0.45(3) 1 calc R U P D 2
H27E H 0.635233 0.106642 0.138044 0.075 Uiso 0.45(3) 1 calc R U P D 2
H27F H 0.572963 0.061914 0.087477 0.075 Uiso 0.45(3) 1 calc R U P D 2
C28A C 0.7032(18) -0.0022(13) 0.1752(7) 0.097(7) Uani 0.45(3) 1 d . . P D 2
H28D H 0.695371 -0.022740 0.133869 0.146 Uiso 0.45(3) 1 calc R U P D 2
H28E H 0.758893 0.027440 0.176295 0.146 Uiso 0.45(3) 1 calc R U P D 2
H28F H 0.722714 -0.030054 0.210286 0.146 Uiso 0.45(3) 1 calc R U P D 2
C29 C 0.13477(16) 0.31973(8) 0.12557(9) 0.0215(4) Uani 1 1 d . . . . .
C30 C 0.22002(17) 0.35164(8) 0.10783(9) 0.0239(4) Uani 1 1 d . . . . .
H30 H 0.208469 0.392231 0.101368 0.029 Uiso 1 1 calc R U . . .
C31 C 0.32039(17) 0.33067(9) 0.09852(9) 0.0240(4) Uani 1 1 d . . . . .
C32 C 0.02492(17) 0.34613(9) 0.10960(11) 0.0290(4) Uani 1 1 d . . . . .
H32A H 0.030330 0.384468 0.089833 0.044 Uiso 1 1 calc R U . . .
H32B H -0.019906 0.320648 0.079501 0.044 Uiso 1 1 calc R U . . .
H32C H -0.006768 0.350368 0.149135 0.044 Uiso 1 1 calc R U . . .
C33 C 0.3881(2) 0.37057(10) 0.06443(12) 0.0346(5) Uani 1 1 d . . . . .
H33A H 0.350639 0.407535 0.054548 0.052 Uiso 1 1 calc R U . . .
H33B H 0.455721 0.377903 0.092220 0.052 Uiso 1 1 calc R U . . .
H33C H 0.401823 0.352213 0.024354 0.052 Uiso 1 1 calc R U . . .
C34 C 0.05075(16) 0.23614(9) 0.16225(10) 0.0236(4) Uani 1 1 d . . . . .
C35 C 0.00617(17) 0.24416(10) 0.21889(11) 0.0282(4) Uani 1 1 d . . . . .
C36 C -0.08874(19) 0.21480(11) 0.22477(13) 0.0369(5) Uani 1 1 d . . . . .
H36 H -0.120512 0.219850 0.262583 0.044 Uiso 1 1 calc R U . . .
C37 C -0.13641(19) 0.17886(11) 0.17666(14) 0.0403(6) Uani 1 1 d . . . . .
H37 H -0.201560 0.160058 0.180957 0.048 Uiso 1 1 calc R U . . .
C38 C -0.09004(19) 0.17004(11) 0.12231(13) 0.0380(5) Uani 1 1 d . . . . .
H38 H -0.122783 0.144287 0.089903 0.046 Uiso 1 1 calc R U . . .
C39 C 0.00427(17) 0.19822(9) 0.11382(10) 0.0283(4) Uani 1 1 d . . . . .
C40 C 0.05753(19) 0.28233(11) 0.27365(11) 0.0334(5) Uani 1 1 d . . . . .
H40 H 0.117064 0.304109 0.258246 0.040 Uiso 1 1 calc R U . . .
C41 C 0.1053(2) 0.24435(13) 0.33056(12) 0.0468(6) Uani 1 1 d . . . . .
H41A H 0.138386 0.269297 0.365789 0.070 Uiso 1 1 calc R U . . .
H41B H 0.048996 0.221020 0.345260 0.070 Uiso 1 1 calc R U . . .
H41C H 0.159161 0.218437 0.317063 0.070 Uiso 1 1 calc R U . . .
C42 C -0.0199(2) 0.32724(13) 0.29474(14) 0.0484(7) Uani 1 1 d . . . . .
H42A H 0.017053 0.350738 0.330117 0.073 Uiso 1 1 calc R U . . .
H42B H -0.046087 0.352645 0.258354 0.073 Uiso 1 1 calc R U . . .
H42C H -0.079936 0.307006 0.309223 0.073 Uiso 1 1 calc R U . . .
C43 C 0.0534(2) 0.18700(10) 0.05349(11) 0.0350(5) Uani 1 1 d . . . . .
H43 H 0.115639 0.213776 0.054122 0.042 Uiso 1 1 calc R U . . .
C44 C 0.0943(2) 0.12487(12) 0.05329(13) 0.0459(6) Uani 1 1 d . . . . .
H44A H 0.125887 0.118132 0.014103 0.069 Uiso 1 1 calc R U . . .
H44B H 0.148245 0.118644 0.091097 0.069 Uiso 1 1 calc R U . . .
H44C H 0.035158 0.097719 0.054534 0.069 Uiso 1 1 calc R U . . .
C45 C -0.0241(3) 0.19942(14) -0.00771(13) 0.0562(8) Uani 1 1 d . . . . .
H45A H 0.010749 0.191630 -0.045428 0.084 Uiso 1 1 calc R U . . .
H45B H -0.086709 0.174271 -0.008969 0.084 Uiso 1 1 calc R U . . .
H45C H -0.046270 0.240316 -0.008016 0.084 Uiso 1 1 calc R U . . .
C46 C 0.45058(17) 0.25705(9) 0.09345(10) 0.0271(4) Uani 1 1 d . . . . .
C47 C 0.55109(19) 0.26684(10) 0.12877(12) 0.0330(5) Uani 1 1 d . . . . .
C48 C 0.6405(2) 0.24971(12) 0.10184(15) 0.0454(6) Uani 1 1 d . . . . .
H48 H 0.709321 0.256211 0.125197 0.054 Uiso 1 1 calc R U . . .
C49 C 0.6310(2) 0.22371(13) 0.04242(15) 0.0494(7) Uani 1 1 d . . . . .
H49 H 0.692859 0.213417 0.024585 0.059 Uiso 1 1 calc R U . . .
C50 C 0.5315(2) 0.21253(12) 0.00861(13) 0.0430(6) Uani 1 1 d . . . . .
H50 H 0.525580 0.193941 -0.032169 0.052 Uiso 1 1 calc R U . . .
C51 C 0.4394(2) 0.22811(11) 0.03340(11) 0.0346(5) Uani 1 1 d . . . . .
C52 C 0.56465(19) 0.29324(12) 0.19581(13) 0.0387(5) Uani 1 1 d . . . . .
H52 H 0.495021 0.310766 0.202309 0.046 Uiso 1 1 calc R U . . .
C53 C 0.5914(2) 0.24492(14) 0.24634(14) 0.0486(7) Uani 1 1 d . . . . .
H53A H 0.600118 0.262016 0.289542 0.073 Uiso 1 1 calc R U . . .
H53B H 0.533511 0.216346 0.242077 0.073 Uiso 1 1 calc R U . . .
H53C H 0.657605 0.225605 0.239586 0.073 Uiso 1 1 calc R U . . .
C54 C 0.6486(2) 0.34126(15) 0.20566(17) 0.0575(8) Uani 1 1 d . . . . .
H54A H 0.653667 0.356517 0.249577 0.086 Uiso 1 1 calc R U . . .
H54B H 0.717589 0.325323 0.198927 0.086 Uiso 1 1 calc R U . . .
H54C H 0.628321 0.372763 0.174797 0.086 Uiso 1 1 calc R U . . .
C55 C 0.3315(2) 0.21207(15) -0.00297(12) 0.0501(7) Uani 1 1 d . . . . .
H55 H 0.284778 0.205357 0.030673 0.060 Uiso 1 1 calc R U . E 1
C56 C 0.3306(9) 0.1520(5) -0.0421(4) 0.049(2) Uani 0.71(2) 1 d . . P F 1
H56A H 0.366342 0.121669 -0.013939 0.074 Uiso 0.71(2) 1 calc R U P F 1
H56B H 0.256964 0.140232 -0.056985 0.074 Uiso 0.71(2) 1 calc R U P F 1
H56C H 0.368022 0.157275 -0.079271 0.074 Uiso 0.71(2) 1 calc R U P F 1
C57 C 0.2784(8) 0.2565(2) -0.0452(4) 0.058(2) Uani 0.71(2) 1 d . . P F 1
H57A H 0.209649 0.241622 -0.066216 0.087 Uiso 0.71(2) 1 calc R U P F 1
H57B H 0.266955 0.291217 -0.019991 0.087 Uiso 0.71(2) 1 calc R U P F 1
H57C H 0.322661 0.266649 -0.078022 0.087 Uiso 0.71(2) 1 calc R U P F 1
C56A C 0.325(3) 0.1613(13) -0.0262(14) 0.084(10) Uani 0.29(2) 1 d . . P F 2
H56D H 0.252512 0.154785 -0.048754 0.126 Uiso 0.29(2) 1 calc R U P F 2
H56E H 0.375798 0.156859 -0.056529 0.126 Uiso 0.29(2) 1 calc R U P F 2
H56F H 0.340530 0.132793 0.008624 0.126 Uiso 0.29(2) 1 calc R U P F 2
C57A C 0.3225(16) 0.2613(5) -0.0706(9) 0.055(4) Uani 0.29(2) 1 d . . P F 2
H57D H 0.327427 0.301589 -0.054910 0.083 Uiso 0.29(2) 1 calc R U P F 2
H57E H 0.380904 0.253513 -0.095049 0.083 Uiso 0.29(2) 1 calc R U P F 2
H57F H 0.254373 0.255621 -0.098427 0.083 Uiso 0.29(2) 1 calc R U P F 2
C1S C 0.7228(5) 0.9586(3) 0.3803(3) 0.0421(14) Uani 0.5 1 d D U P G -1
H1S1 H 0.735461 0.925725 0.352686 0.063 Uiso 0.5 1 calc R U P G -1
H1S2 H 0.647098 0.968790 0.372907 0.063 Uiso 0.5 1 calc R U P G -1
H1S3 H 0.764855 0.992203 0.369977 0.063 Uiso 0.5 1 calc R U P G -1
C2S C 0.7536(2) 0.94282(12) 0.44664(12) 0.0465(14) Uani 0.5 1 d DG U P G -1
C3S C 0.7425(2) 0.98331(12) 0.49487(14) 0.0524(13) Uani 0.5 1 d DG U P G -1
H3S H 0.722200 1.022240 0.483724 0.063 Uiso 0.5 1 calc R U P G -1
C4S C 0.7612(2) 0.96652(15) 0.55951(15) 0.0609(16) Uani 0.5 1 d DG U P G -1
H4S H 0.753623 0.994047 0.592291 0.073 Uiso 0.5 1 calc R U P G -1
C5S C 0.7910(3) 0.90924(16) 0.57591(15) 0.0666(18) Uani 0.5 1 d DG U P G -1
H5S H 0.803695 0.897830 0.619842 0.080 Uiso 0.5 1 calc R U P G -1
C6S C 0.8021(3) 0.86875(13) 0.52768(16) 0.0671(18) Uani 0.5 1 d DG U P G -1
H6S H 0.822378 0.829813 0.538827 0.081 Uiso 0.5 1 calc R U P G -1
C7S C 0.7834(3) 0.88553(11) 0.46304(14) 0.0573(18) Uani 0.5 1 d DG U P G -1
H7S H 0.790981 0.858009 0.430257 0.069 Uiso 0.5 1 calc R U P G -1
C1T C 0.7051(3) 0.94635(18) 0.40037(17) 0.100(4) Uani 0.5 1 d DG U P G -2
H1T1 H 0.668979 0.909116 0.404388 0.149 Uiso 0.5 1 calc R U P G -2
H1T2 H 0.659113 0.978334 0.410256 0.149 Uiso 0.5 1 calc R U P G -2
H1T3 H 0.720659 0.950724 0.356298 0.149 Uiso 0.5 1 calc R U P G -2
C2T C 0.8046(2) 0.94765(11) 0.44544(12) 0.0540(16) Uani 0.5 1 d DG U P G -2
C3T C 0.8193(2) 0.89933(10) 0.48470(12) 0.069(2) Uani 0.5 1 d DG U P G -2
H3T H 0.769512 0.868249 0.479008 0.083 Uiso 0.5 1 calc R U P G -2
C4T C 0.9064(3) 0.89611(15) 0.53223(15) 0.089(2) Uani 0.5 1 d DG U P G -2
H4T H 0.916559 0.862815 0.559280 0.107 Uiso 0.5 1 calc R U P G -2
C5T C 0.9787(3) 0.9412(2) 0.54050(17) 0.094(3) Uani 0.5 1 d DG U P G -2
H5T H 1.038697 0.939001 0.573252 0.112 Uiso 0.5 1 calc R U P G -2
C6T C 0.9640(3) 0.98953(19) 0.50124(19) 0.079(2) Uani 0.5 1 d DG U P G -2
H6T H 1.013801 1.020617 0.506934 0.095 Uiso 0.5 1 calc R U P G -2
C7T C 0.8769(3) 0.99275(15) 0.45371(16) 0.0575(15) Uani 0.5 1 d DG U P G -2
H7T H 0.866770 1.026043 0.426647 0.069 Uiso 0.5 1 calc R U P G -2

loop_
_atom_site_aniso_label
_atom_site_aniso_U_11
_atom_site_aniso_U_22
_atom_site_aniso_U_33
_atom_site_aniso_U_23
_atom_site_aniso_U_13
_atom_site_aniso_U_12
Au1 0.02147(4) 0.01381(4) 0.01906(4) 0.00136(2) 0.00222(3) -0.00015(3)
Ga1 0.02158(11) 0.01445(11) 0.01848(10) 0.00106(8) 0.00351(8) 0.00020(9)
N1 0.0221(8) 0.0155(7) 0.0231(7) 0.0036(6) 0.0031(6) -0.0005(6)
N2 0.0233(8) 0.0148(7) 0.0213(7) 0.0017(6) 0.0020(6) -0.0007(6)
N3 0.0211(8) 0.0170(7) 0.0197(7) 0.0012(6) 0.0033(6) 0.0004(6)
N4 0.0264(8) 0.0198(8) 0.0239(8) 0.0032(6) 0.0080(6) 0.0020(6)
C1 0.0255(10) 0.0226(9) 0.0237(9) 0.0022(7) 0.0000(7) 0.0021(8)
P1 0.0444(3) 0.0334(3) 0.0302(3) -0.0116(2) -0.0062(2) 0.0067(3)
C2 0.0226(9) 0.0151(8) 0.0174(8) -0.0005(6) 0.0035(7) -0.0014(7)
C3 0.0285(10) 0.0183(9) 0.0319(10) 0.0065(8) -0.0003(8) -0.0027(8)
C4 0.0281(10) 0.0171(9) 0.0294(10) 0.0049(7) -0.0002(8) 0.0009(8)
C5 0.0245(9) 0.0176(9) 0.0242(9) 0.0029(7) -0.0008(7) -0.0033(7)
C6 0.0272(10) 0.0244(10) 0.0279(10) 0.0041(8) 0.0024(8) -0.0018(8)
C7 0.0231(10) 0.0406(13) 0.0420(12) 0.0059(10) 0.0002(9) -0.0031(9)
C8 0.0343(12) 0.0368(12) 0.0368(12) 0.0039(10) -0.0118(10) -0.0089(10)
C9 0.0447(13) 0.0293(11) 0.0254(10) -0.0004(8) -0.0056(9) -0.0051(10)
C10 0.0342(11) 0.0187(9) 0.0257(9) -0.0001(7) 0.0019(8) -0.0033(8)
C11 0.0302(11) 0.0402(13) 0.0305(11) 0.0002(9) 0.0064(9) 0.0013(10)
C12 0.083(2) 0.0430(16) 0.0501(16) -0.0053(13) 0.0152(16) 0.0105(16)
C13 0.095(3) 0.059(2) 0.0432(15) 0.0031(14) 0.0295(17) -0.0193(18)
C14 0.0411(13) 0.0327(12) 0.0267(10) -0.0045(9) 0.0066(9) 0.0027(10)
C15 0.0589(17) 0.0408(15) 0.0556(16) 0.0002(12) 0.0265(14) -0.0050(13)
C16 0.076(2) 0.0358(15) 0.0672(19) -0.0112(13) 0.0284(17) 0.0035(14)
C17 0.0301(11) 0.0186(9) 0.0293(10) 0.0041(8) -0.0073(8) -0.0045(8)
C18 0.0723(19) 0.0234(11) 0.0309(11) 0.0024(9) -0.0173(12) -0.0042(12)
C19 0.112(3) 0.0336(15) 0.061(2) 0.0058(14) -0.051(2) -0.0276(18)
C20 0.065(2) 0.065(2) 0.106(3) 0.039(2) -0.047(2) -0.044(2)
C21 0.0333(14) 0.062(2) 0.092(2) 0.0375(19) -0.0123(15) -0.0179(14)
C22 0.0280(11) 0.0347(12) 0.0494(14) 0.0150(10) 0.0016(10) -0.0053(10)
C23 0.114(3) 0.0418(16) 0.0250(11) -0.0051(11) 0.0079(14) 0.0206(17)
C24 0.136(10) 0.035(4) 0.083(6) 0.007(4) 0.037(6) 0.019(5)
C25 0.080(6) 0.107(7) 0.027(3) 0.014(3) 0.007(3) 0.005(5)
C24A 0.074(6) 0.029(4) 0.054(6) -0.005(4) 0.027(4) -0.006(4)
C25A 0.072(8) 0.057(6) 0.055(5) 0.019(4) 0.023(5) 0.011(5)
C26 0.0406(14) 0.0610(18) 0.0543(16) 0.0006(14) 0.0245(13) -0.0038(13)
C27 0.146(15) 0.074(8) 0.054(4) -0.010(5) 0.038(7) -0.029(9)
C28 0.056(4) 0.051(5) 0.136(9) -0.029(5) 0.038(5) -0.005(4)
C27A 0.041(5) 0.066(7) 0.042(5) 0.008(4) 0.006(3) 0.003(4)
C28A 0.095(12) 0.109(15) 0.099(8) 0.018(9) 0.052(8) 0.055(11)
C29 0.0257(10) 0.0188(9) 0.0194(8) -0.0011(7) 0.0012(7) 0.0025(7)
C30 0.0323(10) 0.0139(8) 0.0259(9) 0.0028(7) 0.0057(8) 0.0019(8)
C31 0.0315(10) 0.0180(9) 0.0237(9) 0.0017(7) 0.0080(8) -0.0016(8)
C32 0.0289(11) 0.0224(10) 0.0352(11) 0.0031(8) 0.0026(9) 0.0059(8)
C33 0.0417(13) 0.0228(10) 0.0432(13) 0.0085(9) 0.0189(10) 0.0006(9)
C34 0.0216(9) 0.0195(9) 0.0290(9) 0.0031(7) 0.0014(8) 0.0019(8)
C35 0.0244(10) 0.0271(10) 0.0341(11) 0.0034(8) 0.0075(8) 0.0009(8)
C36 0.0281(11) 0.0354(12) 0.0500(13) 0.0076(10) 0.0147(10) 0.0008(9)
C37 0.0223(11) 0.0382(13) 0.0601(15) 0.0090(11) 0.0054(10) -0.0064(9)
C38 0.0313(12) 0.0312(12) 0.0479(13) 0.0040(10) -0.0064(10) -0.0072(10)
C39 0.0267(10) 0.0239(10) 0.0324(10) 0.0031(8) -0.0021(8) -0.0016(8)
C40 0.0382(12) 0.0337(12) 0.0315(11) -0.0025(9) 0.0158(9) -0.0035(10)
C41 0.0569(17) 0.0524(16) 0.0314(12) 0.0015(11) 0.0072(11) -0.0055(13)
C42 0.0569(17) 0.0413(15) 0.0532(15) -0.0092(12) 0.0287(14) 0.0012(13)
C43 0.0427(13) 0.0297(11) 0.0308(11) -0.0071(9) -0.0009(10) -0.0098(10)
C44 0.0527(16) 0.0439(15) 0.0384(13) -0.0115(11) -0.0018(12) 0.0053(12)
C45 0.083(2) 0.0467(16) 0.0345(13) 0.0067(12) -0.0078(14) -0.0026(15)
C46 0.0307(11) 0.0208(9) 0.0328(10) 0.0076(8) 0.0148(9) 0.0027(8)
C47 0.0308(11) 0.0267(11) 0.0437(12) 0.0045(9) 0.0126(10) 0.0047(9)
C48 0.0314(12) 0.0436(15) 0.0637(17) 0.0005(12) 0.0153(12) 0.0074(11)
C49 0.0443(15) 0.0438(15) 0.0667(18) 0.0008(13) 0.0303(14) 0.0163(12)
C50 0.0542(16) 0.0369(13) 0.0437(13) 0.0020(11) 0.0265(12) 0.0114(12)
C51 0.0445(13) 0.0326(12) 0.0301(10) 0.0044(9) 0.0169(10) 0.0074(10)
C52 0.0264(11) 0.0402(13) 0.0494(14) -0.0038(11) 0.0047(10) 0.0020(10)
C53 0.0406(14) 0.0582(18) 0.0459(14) 0.0020(13) 0.0023(12) 0.0090(13)
C54 0.0395(15) 0.0558(19) 0.077(2) -0.0133(16) 0.0072(14) -0.0079(14)
C55 0.0506(16) 0.070(2) 0.0318(12) -0.0133(13) 0.0119(11) 0.0077(15)
C56 0.077(4) 0.038(4) 0.037(4) -0.010(3) 0.025(4) -0.009(3)
C57 0.085(5) 0.044(2) 0.039(3) -0.003(2) -0.011(3) 0.007(3)
C56A 0.14(2) 0.040(11) 0.054(14) 0.001(10) -0.033(12) -0.037(13)
C57A 0.082(10) 0.043(6) 0.039(7) 0.014(5) 0.003(7) 0.015(6)
C1S 0.044(3) 0.037(3) 0.044(3) 0.001(2) 0.001(3) 0.012(2)
C2S 0.046(4) 0.042(3) 0.048(3) 0.002(2) -0.005(3) 0.008(3)
C3S 0.053(3) 0.047(3) 0.056(3) -0.010(2) 0.004(3) -0.008(3)
C4S 0.066(4) 0.055(3) 0.058(3) -0.009(3) -0.001(3) -0.005(3)
C5S 0.078(5) 0.068(4) 0.050(3) 0.000(3) -0.001(3) -0.001(4)
C6S 0.084(5) 0.055(4) 0.062(4) 0.005(3) 0.009(4) 0.008(4)
C7S 0.077(5) 0.043(3) 0.054(3) -0.002(3) 0.016(3) 0.020(3)
C1T 0.056(5) 0.150(12) 0.092(8) 0.015(7) 0.007(5) -0.022(6)
C2T 0.034(3) 0.068(4) 0.062(4) -0.012(3) 0.014(3) 0.009(3)
C3T 0.081(5) 0.065(5) 0.069(5) 0.010(4) 0.038(4) 0.018(4)
C4T 0.090(5) 0.125(7) 0.059(4) 0.007(4) 0.036(4) 0.057(5)
C5T 0.072(5) 0.155(8) 0.051(4) -0.038(4) 0.001(3) 0.057(4)
C6T 0.048(3) 0.102(5) 0.086(5) -0.062(4) 0.007(4) 0.015(4)
C7T 0.048(3) 0.059(4) 0.067(4) -0.019(3) 0.013(3) 0.003(3)

loop_
_atom_type_symbol
_atom_type_description
_atom_type_scat_dispersion_real
_atom_type_scat_dispersion_imag
_atom_type_scat_source
C C 0.0181 0.0091 'International Tables Vol C Tables 4.2.6.8 and 6.1.1.4'
H H 0.0000 0.0000 'International Tables Vol C Tables 4.2.6.8 and 6.1.1.4'
N N 0.0311 0.0180 'International Tables Vol C Tables 4.2.6.8 and 6.1.1.4'
P P 0.2955 0.4335 'International Tables Vol C Tables 4.2.6.8 and 6.1.1.4'
Ga Ga -1.2846 0.7763 'International Tables Vol C Tables 4.2.6.8 and 6.1.1.4'
Au Au -4.4197 7.2980 'International Tables Vol C Tables 4.2.6.8 and 6.1.1.4'

loop_
_geom_angle_atom_site_label_1
_geom_angle_atom_site_label_2
_geom_angle_atom_site_label_3
_geom_angle
_geom_angle_site_symmetry_1
_geom_angle_site_symmetry_3
_geom_angle_publ_flag
C2 Au1 Ga1 172.01(5) . . ?
N4 Ga1 N3 92.48(7) . . ?
N4 Ga1 C1 99.05(8) . . ?
N3 Ga1 C1 97.59(7) . . ?
N4 Ga1 Au1 119.48(5) . . ?
N3 Ga1 Au1 121.37(5) . . ?
C1 Ga1 Au1 120.86(6) . . ?
C2 N1 C3 112.26(16) . . ?
C2 N1 C5 125.44(16) . . ?
C3 N1 C5 122.17(17) . . ?
C2 N2 C4 111.89(16) . . ?
C2 N2 C17 126.16(16) . . ?
C4 N2 C17 121.76(17) . . ?
C29 N3 C34 118.63(16) . . ?
C29 N3 Ga1 120.27(13) . . ?
C34 N3 Ga1 121.02(12) . . ?
C31 N4 C46 117.98(16) . . ?
C31 N4 Ga1 119.06(13) . . ?
C46 N4 Ga1 122.28(13) . . ?
P1 C1 Ga1 175.54(13) . . ?
N1 C2 N2 103.17(16) . . ?
N1 C2 Au1 131.62(14) . . ?
N2 C2 Au1 124.24(13) . . ?
C4 C3 N1 105.97(18) . . ?
C4 C3 H3 127.0 . . ?
N1 C3 H3 127.0 . . ?
C3 C4 N2 106.72(17) . . ?
C3 C4 H4 126.6 . . ?
N2 C4 H4 126.6 . . ?
C6 C5 C10 123.18(19) . . ?
C6 C5 N1 118.88(18) . . ?
C10 C5 N1 117.82(18) . . ?
C5 C6 C7 117.2(2) . . ?
C5 C6 C11 122.68(19) . . ?
C7 C6 C11 120.1(2) . . ?
C8 C7 C6 120.9(2) . . ?
C8 C7 H7 119.6 . . ?
C6 C7 H7 119.6 . . ?
C9 C8 C7 120.5(2) . . ?
C9 C8 H8 119.8 . . ?
C7 C8 H8 119.8 . . ?
C8 C9 C10 121.3(2) . . ?
C8 C9 H9 119.4 . . ?
C10 C9 H9 119.4 . . ?
C9 C10 C5 117.0(2) . . ?
C9 C10 C14 121.2(2) . . ?
C5 C10 C14 121.82(19) . . ?
C6 C11 C13 111.2(2) . . ?
C6 C11 C12 110.3(2) . . ?
C13 C11 C12 111.2(2) . . ?
C6 C11 H11 108.0 . . ?
C13 C11 H11 108.0 . . ?
C12 C11 H11 108.0 . . ?
C11 C12 H12A 109.5 . . ?
C11 C12 H12B 109.5 . . ?
H12A C12 H12B 109.5 . . ?
C11 C12 H12C 109.5 . . ?
H12A C12 H12C 109.5 . . ?
H12B C12 H12C 109.5 . . ?
C11 C13 H13A 109.5 . . ?
C11 C13 H13B 109.5 . . ?
H13A C13 H13B 109.5 . . ?
C11 C13 H13C 109.5 . . ?
H13A C13 H13C 109.5 . . ?
H13B C13 H13C 109.5 . . ?
C10 C14 C15 110.5(2) . . ?
C10 C14 C16 113.2(2) . . ?
C15 C14 C16 111.1(2) . . ?
C10 C14 H14 107.2 . . ?
C15 C14 H14 107.2 . . ?
C16 C14 H14 107.2 . . ?
C14 C15 H15A 109.5 . . ?
C14 C15 H15B 109.5 . . ?
H15A C15 H15B 109.5 . . ?
C14 C15 H15C 109.5 . . ?
H15A C15 H15C 109.5 . . ?
H15B C15 H15C 109.5 . . ?
C14 C16 H16A 109.5 . . ?
C14 C16 H16B 109.5 . . ?
H16A C16 H16B 109.5 . . ?
C14 C16 H16C 109.5 . . ?
H16A C16 H16C 109.5 . . ?
H16B C16 H16C 109.5 . . ?
C18 C17 C22 123.4(2) . . ?
C18 C17 N2 119.0(2) . . ?
C22 C17 N2 117.5(2) . . ?
C17 C18 C19 115.5(3) . . ?
C17 C18 C23 122.5(3) . . ?
C19 C18 C23 122.0(3) . . ?
C20 C19 C18 122.1(3) . . ?
C20 C19 H19 118.9 . . ?
C18 C19 H19 118.9 . . ?
C21 C20 C19 120.0(3) . . ?
C21 C20 H20 120.0 . . ?
C19 C20 H20 120.0 . . ?
C20 C21 C22 121.5(4) . . ?
C20 C21 H21 119.2 . . ?
C22 C21 H21 119.2 . . ?
C21 C22 C17 117.3(3) . . ?
C21 C22 C26 120.2(3) . . ?
C17 C22 C26 122.5(2) . . ?
C18 C23 C24 122.9(7) . . ?
C18 C23 C25 103.9(4) . . ?
C24 C23 C25 100.1(6) . . ?
C18 C23 C25A 119.3(5) . . ?
C18 C23 C24A 100.0(5) . . ?
C25A C23 C24A 128.1(7) . . ?
C18 C23 H23 109.6 . . ?
C24 C23 H23 109.6 . . ?
C25 C23 H23 109.6 . . ?
C23 C24 H24A 109.5 . . ?
C23 C24 H24B 109.5 . . ?
H24A C24 H24B 109.5 . . ?
C23 C24 H24C 109.5 . . ?
H24A C24 H24C 109.5 . . ?
H24B C24 H24C 109.5 . . ?
C23 C25 H25A 109.5 . . ?
C23 C25 H25B 109.5 . . ?
H25A C25 H25B 109.5 . . ?
C23 C25 H25C 109.5 . . ?
H25A C25 H25C 109.5 . . ?
H25B C25 H25C 109.5 . . ?
C23 C24A H24D 109.5 . . ?
C23 C24A H24E 109.5 . . ?
H24D C24A H24E 109.5 . . ?
C23 C24A H24F 109.5 . . ?
H24D C24A H24F 109.5 . . ?
H24E C24A H24F 109.5 . . ?
C23 C25A H25D 109.5 . . ?
C23 C25A H25E 109.5 . . ?
H25D C25A H25E 109.5 . . ?
C23 C25A H25F 109.5 . . ?
H25D C25A H25F 109.5 . . ?
H25E C25A H25F 109.5 . . ?
C28A C26 C22 108.6(10) . . ?
C27 C26 C22 115.2(6) . . ?
C27 C26 C28 109.2(7) . . ?
C22 C26 C28 113.3(6) . . ?
C28A C26 C27A 109.7(7) . . ?
C22 C26 C27A 103.4(6) . . ?
C27 C26 H26 106.2 . . ?
C22 C26 H26 106.2 . . ?
C28 C26 H26 106.2 . . ?
C26 C27 H27A 109.5 . . ?
C26 C27 H27B 109.5 . . ?
H27A C27 H27B 109.5 . . ?
C26 C27 H27C 109.5 . . ?
H27A C27 H27C 109.5 . . ?
H27B C27 H27C 109.5 . . ?
C26 C28 H28A 109.5 . . ?
C26 C28 H28B 109.5 . . ?
H28A C28 H28B 109.5 . . ?
C26 C28 H28C 109.5 . . ?
H28A C28 H28C 109.5 . . ?
H28B C28 H28C 109.5 . . ?
C26 C27A H27D 109.5 . . ?
C26 C27A H27E 109.5 . . ?
H27D C27A H27E 109.5 . . ?
C26 C27A H27F 109.5 . . ?
H27D C27A H27F 109.5 . . ?
H27E C27A H27F 109.5 . . ?
C26 C28A H28D 109.5 . . ?
C26 C28A H28E 109.5 . . ?
H28D C28A H28E 109.5 . . ?
C26 C28A H28F 109.5 . . ?
H28D C28A H28F 109.5 . . ?
H28E C28A H28F 109.5 . . ?
N3 C29 C30 123.67(18) . . ?
N3 C29 C32 119.18(18) . . ?
C30 C29 C32 117.10(18) . . ?
C29 C30 C31 127.68(18) . . ?
C29 C30 H30 116.2 . . ?
C31 C30 H30 116.2 . . ?
N4 C31 C30 123.42(18) . . ?
N4 C31 C33 119.70(19) . . ?
C30 C31 C33 116.85(18) . . ?
C29 C32 H32A 109.5 . . ?
C29 C32 H32B 109.5 . . ?
H32A C32 H32B 109.5 . . ?
C29 C32 H32C 109.5 . . ?
H32A C32 H32C 109.5 . . ?
H32B C32 H32C 109.5 . . ?
C31 C33 H33A 109.5 . . ?
C31 C33 H33B 109.5 . . ?
H33A C33 H33B 109.5 . . ?
C31 C33 H33C 109.5 . . ?
H33A C33 H33C 109.5 . . ?
H33B C33 H33C 109.5 . . ?
C39 C34 C35 121.1(2) . . ?
C39 C34 N3 118.85(18) . . ?
C35 C34 N3 120.02(18) . . ?
C36 C35 C34 118.2(2) . . ?
C36 C35 C40 119.4(2) . . ?
C34 C35 C40 122.46(19) . . ?
C37 C36 C35 121.0(2) . . ?
C37 C36 H36 119.5 . . ?
C35 C36 H36 119.5 . . ?
C36 C37 C38 120.2(2) . . ?
C36 C37 H37 119.9 . . ?
C38 C37 H37 119.9 . . ?
C37 C38 C39 121.3(2) . . ?
C37 C38 H38 119.4 . . ?
C39 C38 H38 119.4 . . ?
C38 C39 C34 118.2(2) . . ?
C38 C39 C43 119.7(2) . . ?
C34 C39 C43 122.05(19) . . ?
C35 C40 C41 109.9(2) . . ?
C35 C40 C42 112.7(2) . . ?
C41 C40 C42 110.8(2) . . ?
C35 C40 H40 107.8 . . ?
C41 C40 H40 107.8 . . ?
C42 C40 H40 107.8 . . ?
C40 C41 H41A 109.5 . . ?
C40 C41 H41B 109.5 . . ?
H41A C41 H41B 109.5 . . ?
C40 C41 H41C 109.5 . . ?
H41A C41 H41C 109.5 . . ?
H41B C41 H41C 109.5 . . ?
C40 C42 H42A 109.5 . . ?
C40 C42 H42B 109.5 . . ?
H42A C42 H42B 109.5 . . ?
C40 C42 H42C 109.5 . . ?
H42A C42 H42C 109.5 . . ?
H42B C42 H42C 109.5 . . ?
C39 C43 C44 110.2(2) . . ?
C39 C43 C45 112.2(2) . . ?
C44 C43 C45 110.6(2) . . ?
C39 C43 H43 107.9 . . ?
C44 C43 H43 107.9 . . ?
C45 C43 H43 107.9 . . ?
C43 C44 H44A 109.5 . . ?
C43 C44 H44B 109.5 . . ?
H44A C44 H44B 109.5 . . ?
C43 C44 H44C 109.5 . . ?
H44A C44 H44C 109.5 . . ?
H44B C44 H44C 109.5 . . ?
C43 C45 H45A 109.5 . . ?
C43 C45 H45B 109.5 . . ?
H45A C45 H45B 109.5 . . ?
C43 C45 H45C 109.5 . . ?
H45A C45 H45C 109.5 . . ?
H45B C45 H45C 109.5 . . ?
C47 C46 C51 120.8(2) . . ?
C47 C46 N4 120.7(2) . . ?
C51 C46 N4 118.5(2) . . ?
C46 C47 C48 118.3(2) . . ?
C46 C47 C52 121.7(2) . . ?
C48 C47 C52 120.0(2) . . ?
C49 C48 C47 121.5(3) . . ?
C49 C48 H48 119.2 . . ?
C47 C48 H48 119.2 . . ?
C48 C49 C50 120.0(2) . . ?
C48 C49 H49 120.0 . . ?
C50 C49 H49 120.0 . . ?
C49 C50 C51 121.0(2) . . ?
C49 C50 H50 119.5 . . ?
C51 C50 H50 119.5 . . ?
C50 C51 C46 118.3(2) . . ?
C50 C51 C55 119.8(2) . . ?
C46 C51 C55 121.9(2) . . ?
C47 C52 C54 113.3(2) . . ?
C47 C52 C53 109.6(2) . . ?
C54 C52 C53 110.4(2) . . ?
C47 C52 H52 107.8 . . ?
C54 C52 H52 107.8 . . ?
C53 C52 H52 107.8 . . ?
C52 C53 H53A 109.5 . . ?
C52 C53 H53B 109.5 . . ?
H53A C53 H53B 109.5 . . ?
C52 C53 H53C 109.5 . . ?
H53A C53 H53C 109.5 . . ?
H53B C53 H53C 109.5 . . ?
C52 C54 H54A 109.5 . . ?
C52 C54 H54B 109.5 . . ?
H54A C54 H54B 109.5 . . ?
C52 C54 H54C 109.5 . . ?
H54A C54 H54C 109.5 . . ?
H54B C54 H54C 109.5 . . ?
C56A C55 C51 115.1(17) . . ?
C57 C55 C51 116.3(4) . . ?
C57 C55 C56 108.9(5) . . ?
C51 C55 C56 113.9(5) . . ?
C56A C55 C57A 106.4(14) . . ?
C51 C55 C57A 101.0(6) . . ?
C57 C55 H55 105.6 . . ?
C51 C55 H55 105.6 . . ?
C56 C55 H55 105.6 . . ?
C55 C56 H56A 109.5 . . ?
C55 C56 H56B 109.5 . . ?
H56A C56 H56B 109.5 . . ?
C55 C56 H56C 109.5 . . ?
H56A C56 H56C 109.5 . . ?
H56B C56 H56C 109.5 . . ?
C55 C57 H57A 109.5 . . ?
C55 C57 H57B 109.5 . . ?
H57A C57 H57B 109.5 . . ?
C55 C57 H57C 109.5 . . ?
H57A C57 H57C 109.5 . . ?
H57B C57 H57C 109.5 . . ?
C55 C56A H56D 109.5 . . ?
C55 C56A H56E 109.5 . . ?
H56D C56A H56E 109.5 . . ?
C55 C56A H56F 109.5 . . ?
H56D C56A H56F 109.5 . . ?
H56E C56A H56F 109.5 . . ?
C55 C57A H57D 109.5 . . ?
C55 C57A H57E 109.5 . . ?
H57D C57A H57E 109.5 . . ?
C55 C57A H57F 109.5 . . ?
H57D C57A H57F 109.5 . . ?
H57E C57A H57F 109.5 . . ?
C2S C1S H1S1 109.5 . . ?
C2S C1S H1S2 109.5 . . ?
H1S1 C1S H1S2 109.5 . . ?
C2S C1S H1S3 109.5 . . ?
H1S1 C1S H1S3 109.5 . . ?
H1S2 C1S H1S3 109.5 . . ?
C3S C2S C7S 120.0 . . ?
C3S C2S C1S 119.5(3) . . ?
C7S C2S C1S 120.1(3) . . ?
C4S C3S C2S 120.0 . . ?
C4S C3S H3S 120.0 . . ?
C2S C3S H3S 120.0 . . ?
C3S C4S C5S 120.0 . . ?
C3S C4S H4S 120.0 . . ?
C5S C4S H4S 120.0 . . ?
C6S C5S C4S 120.0 . . ?
C6S C5S H5S 120.0 . . ?
C4S C5S H5S 120.0 . . ?
C7S C6S C5S 120.0 . . ?
C7S C6S H6S 120.0 . . ?
C5S C6S H6S 120.0 . . ?
C6S C7S C2S 120.0 . . ?
C6S C7S H7S 120.0 . . ?
C2S C7S H7S 120.0 . . ?
C2T C1T H1T1 109.5 . . ?
C2T C1T H1T2 109.5 . . ?
H1T1 C1T H1T2 109.5 . . ?
C2T C1T H1T3 109.5 . . ?
H1T1 C1T H1T3 109.5 . . ?
H1T2 C1T H1T3 109.5 . . ?
C7T C2T C3T 120.0 . . ?
C7T C2T C1T 126.4 . . ?
C3T C2T C1T 113.5 . . ?
C4T C3T C2T 120.0 . . ?
C4T C3T H3T 120.0 . . ?
C2T C3T H3T 120.0 . . ?
C3T C4T C5T 120.0 . . ?
C3T C4T H4T 120.0 . . ?
C5T C4T H4T 120.0 . . ?
C6T C5T C4T 120.0 . . ?
C6T C5T H5T 120.0 . . ?
C4T C5T H5T 120.0 . . ?
C7T C6T C5T 120.0 . . ?
C7T C6T H6T 120.0 . . ?
C5T C6T H6T 120.0 . . ?
C6T C7T C2T 120.0 . . ?
C6T C7T H7T 120.0 . . ?
C2T C7T H7T 120.0 . . ?

loop_
_geom_bond_atom_site_label_1
_geom_bond_atom_site_label_2
_geom_bond_distance
_geom_bond_site_symmetry_2
_geom_bond_publ_flag
Au1 C2 2.0782(18) . ?
Au1 Ga1 2.4074(2) . ?
Ga1 N4 2.0079(16) . ?
Ga1 N3 2.0108(16) . ?
Ga1 C1 2.029(2) . ?
N1 C2 1.357(2) . ?
N1 C3 1.388(2) . ?
N1 C5 1.442(2) . ?
N2 C2 1.360(2) . ?
N2 C4 1.384(2) . ?
N2 C17 1.443(3) . ?
N3 C29 1.327(2) . ?
N3 C34 1.439(3) . ?
N4 C31 1.334(3) . ?
N4 C46 1.441(3) . ?
C1 P1 1.550(2) . ?
C3 C4 1.348(3) . ?
C3 H3 0.9500 . ?
C4 H4 0.9500 . ?
C5 C6 1.386(3) . ?
C5 C10 1.408(3) . ?
C6 C7 1.403(3) . ?
C6 C11 1.515(3) . ?
C7 C8 1.381(4) . ?
C7 H7 0.9500 . ?
C8 C9 1.376(4) . ?
C8 H8 0.9500 . ?
C9 C10 1.392(3) . ?
C9 H9 0.9500 . ?
C10 C14 1.516(3) . ?
C11 C13 1.520(4) . ?
C11 C12 1.524(4) . ?
C11 H11 1.0000 . ?
C12 H12A 0.9800 . ?
C12 H12B 0.9800 . ?
C12 H12C 0.9800 . ?
C13 H13A 0.9800 . ?
C13 H13B 0.9800 . ?
C13 H13C 0.9800 . ?
C14 C15 1.519(3) . ?
C14 C16 1.521(3) . ?
C14 H14 1.0000 . ?
C15 H15A 0.9800 . ?
C15 H15B 0.9800 . ?
C15 H15C 0.9800 . ?
C16 H16A 0.9800 . ?
C16 H16B 0.9800 . ?
C16 H16C 0.9800 . ?
C17 C18 1.393(3) . ?
C17 C22 1.397(3) . ?
C18 C19 1.416(5) . ?
C18 C23 1.502(5) . ?
C19 C20 1.370(7) . ?
C19 H19 0.9500 . ?
C20 C21 1.361(6) . ?
C20 H20 0.9500 . ?
C21 C22 1.392(4) . ?
C21 H21 0.9500 . ?
C22 C26 1.519(4) . ?
C23 C24 1.510(9) . ?
C23 C25 1.568(6) . ?
C23 C25A 1.589(9) . ?
C23 C24A 1.601(12) . ?
C23 H23 1.0000 . ?
C24 H24A 0.9800 . ?
C24 H24B 0.9800 . ?
C24 H24C 0.9800 . ?
C25 H25A 0.9800 . ?
C25 H25B 0.9800 . ?
C25 H25C 0.9800 . ?
C24A H24D 0.9800 . ?
C24A H24E 0.9800 . ?
C24A H24F 0.9800 . ?
C25A H25D 0.9800 . ?
C25A H25E 0.9800 . ?
C25A H25F 0.9800 . ?
C26 C28A 1.462(12) . ?
C26 C27 1.488(13) . ?
C26 C28 1.611(11) . ?
C26 C27A 1.613(13) . ?
C26 H26 1.0000 . ?
C27 H27A 0.9800 . ?
C27 H27B 0.9800 . ?
C27 H27C 0.9800 . ?
C28 H28A 0.9800 . ?
C28 H28B 0.9800 . ?
C28 H28C 0.9800 . ?
C27A H27D 0.9800 . ?
C27A H27E 0.9800 . ?
C27A H27F 0.9800 . ?
C28A H28D 0.9800 . ?
C28A H28E 0.9800 . ?
C28A H28F 0.9800 . ?
C29 C30 1.403(3) . ?
C29 C32 1.514(3) . ?
C30 C31 1.404(3) . ?
C30 H30 0.9500 . ?
C31 C33 1.508(3) . ?
C32 H32A 0.9800 . ?
C32 H32B 0.9800 . ?
C32 H32C 0.9800 . ?
C33 H33A 0.9800 . ?
C33 H33B 0.9800 . ?
C33 H33C 0.9800 . ?
C34 C39 1.402(3) . ?
C34 C35 1.404(3) . ?
C35 C36 1.403(3) . ?
C35 C40 1.515(3) . ?
C36 C37 1.374(4) . ?
C36 H36 0.9500 . ?
C37 C38 1.375(4) . ?
C37 H37 0.9500 . ?
C38 C39 1.397(3) . ?
C38 H38 0.9500 . ?
C39 C43 1.516(3) . ?
C40 C41 1.531(4) . ?
C40 C42 1.535(3) . ?
C40 H40 1.0000 . ?
C41 H41A 0.9800 . ?
C41 H41B 0.9800 . ?
C41 H41C 0.9800 . ?
C42 H42A 0.9800 . ?
C42 H42B 0.9800 . ?
C42 H42C 0.9800 . ?
C43 C44 1.519(4) . ?
C43 C45 1.527(4) . ?
C43 H43 1.0000 . ?
C44 H44A 0.9800 . ?
C44 H44B 0.9800 . ?
C44 H44C 0.9800 . ?
C45 H45A 0.9800 . ?
C45 H45B 0.9800 . ?
C45 H45C 0.9800 . ?
C46 C47 1.398(3) . ?
C46 C51 1.414(3) . ?
C47 C48 1.398(3) . ?
C47 C52 1.519(4) . ?
C48 C49 1.373(4) . ?
C48 H48 0.9500 . ?
C49 C50 1.380(4) . ?
C49 H49 0.9500 . ?
C50 C51 1.396(3) . ?
C50 H50 0.9500 . ?
C51 C55 1.514(4) . ?
C52 C54 1.527(4) . ?
C52 C53 1.538(4) . ?
C52 H52 1.0000 . ?
C53 H53A 0.9800 . ?
C53 H53B 0.9800 . ?
C53 H53C 0.9800 . ?
C54 H54A 0.9800 . ?
C54 H54B 0.9800 . ?
C54 H54C 0.9800 . ?
C55 C56A 1.26(3) . ?
C55 C57 1.452(6) . ?
C55 C56 1.606(9) . ?
C55 C57A 1.806(16) . ?
C55 H55 1.0000 . ?
C56 H56A 0.9800 . ?
C56 H56B 0.9800 . ?
C56 H56C 0.9800 . ?
C57 H57A 0.9800 . ?
C57 H57B 0.9800 . ?
C57 H57C 0.9800 . ?
C56A H56D 0.9800 . ?
C56A H56E 0.9800 . ?
C56A H56F 0.9800 . ?
C57A H57D 0.9800 . ?
C57A H57E 0.9800 . ?
C57A H57F 0.9800 . ?
C1S C2S 1.438(6) . ?
C1S H1S1 0.9800 . ?
C1S H1S2 0.9800 . ?
C1S H1S3 0.9800 . ?
C2S C3S 1.3977(17) . ?
C2S C7S 1.3977(17) . ?
C3S C4S 1.3975(17) . ?
C3S H3S 0.9500 . ?
C4S C5S 1.3977(17) . ?
C4S H4S 0.9500 . ?
C5S C6S 1.3976(17) . ?
C5S H5S 0.9500 . ?
C6S C7S 1.3975(17) . ?
C6S H6S 0.9500 . ?
C7S H7S 0.9500 . ?
C1T C2T 1.4639(18) . ?
C1T H1T1 0.9800 . ?
C1T H1T2 0.9800 . ?
C1T H1T3 0.9800 . ?
C2T C7T 1.3785(17) . ?
C2T C3T 1.3786(17) . ?
C3T C4T 1.3784(17) . ?
C3T H3T 0.9500 . ?
C4T C5T 1.3785(17) . ?
C4T H4T 0.9500 . ?
C5T C6T 1.3785(17) . ?
C5T H5T 0.9500 . ?
C6T C7T 1.3785(17) . ?
C6T H6T 0.9500 . ?
C7T H7T 0.9500 . ?
